data_4074657
loop_
_publ_author_name
'Hanasaka, Fumihiro'
'Tanabe, Yusuke'
'Fujita, Ken-ichi'
'Yamaguchi, Ryohei'

_publ_section_title
;
 Synthesis of New Iridium N-Heterocyclic Carbene Complexes and Facile
 Intramolecular Alkyl C&#x2212;H Bond Activation Reactions of the Carbene
 Ligand
;
_journal_issue 4
_journal_name_full Organometallics
_journal_page_first 826
_journal_paper_doi 10.1021/om050723x
_journal_volume 25
_journal_year 2006
_chemical_formula_moiety 'C21 H33 F3 Ir N3 O3 S '
_chemical_formula_sum 'C21 H33 F3 Ir N3 O3 S'
_chemical_formula_weight 656.79
_space_group_IT_number 14
_symmetry_cell_setting monoclinic
_symmetry_Int_Tables_number 14
_symmetry_space_group_name_Hall '-P 2ybc'
_symmetry_space_group_name_H-M 'P 1 21/c 1'
_cell_angle_alpha 90
_cell_angle_beta 92.91(2)
_cell_angle_gamma 90
_cell_formula_units_Z 4
_cell_length_a 11.441(4)
_cell_length_b 11.805(3)
_cell_length_c 18.131(7)
_cell_measurement_reflns_used 19906
_cell_measurement_temperature 173.1
_cell_measurement_theta_max 27.5
_cell_measurement_theta_min 3.3
_cell_volume 2445.6(14)
_computing_cell_refinement PROCESS-AUTO
_computing_data_collection PROCESS-AUTO
_computing_data_reduction CrystalStructure
_computing_publication_material 'CrystalStructure 3.6.0'
_computing_structure_refinement CRYSTALS
_computing_structure_solution SIR92
_diffrn_detector_area_resol_mean 10.00
_diffrn_measured_fraction_theta_full 0.9959
_diffrn_measured_fraction_theta_max 0.9959
_diffrn_measurement_device_type 'Rigaku RAXIS-RAPID'
_diffrn_measurement_method \w
_diffrn_radiation_type 'Mo K\a'
_diffrn_radiation_wavelength 0.7107
_diffrn_reflns_av_R_equivalents 0.029
_diffrn_reflns_limit_h_max 14
_diffrn_reflns_limit_h_min 0
_diffrn_reflns_limit_k_max 15
_diffrn_reflns_limit_k_min 0
_diffrn_reflns_limit_l_max 23
_diffrn_reflns_limit_l_min -23
_diffrn_reflns_number 5862
_diffrn_reflns_theta_full 27.49
_diffrn_reflns_theta_max 27.49
_exptl_absorpt_coefficient_mu 5.610
_exptl_absorpt_correction_T_max 0.326
_exptl_absorpt_correction_T_min 0.203
_exptl_absorpt_correction_type multi-scan
_exptl_absorpt_process_details
;
    Higashi, T. (1995). Program for Absorption Correction.
    Rigaku Corporation, Tokyo, Japan.
;
_exptl_crystal_colour yellow
_exptl_crystal_density_diffrn 1.784
_exptl_crystal_density_method 'not measured'
_exptl_crystal_description block
_exptl_crystal_F_000 1296.00
_exptl_crystal_size_max 0.40
_exptl_crystal_size_mid 0.30
_exptl_crystal_size_min 0.20
_refine_diff_density_max 1.95
_refine_diff_density_min -0.66
_refine_ls_extinction_method none
_refine_ls_goodness_of_fit_ref 1.004
_refine_ls_hydrogen_treatment refall
_refine_ls_number_parameters 322
_refine_ls_number_reflns 4968
_refine_ls_R_factor_gt 0.0300
_refine_ls_shift/su_max 0.0000
_refine_ls_structure_factor_coef F
_refine_ls_weighting_details 'w = 1/[0.0048Fo^2^ + 1.0000\s(Fo^2^)]'
_refine_ls_weighting_scheme calc
_refine_ls_wR_factor_ref 0.0730
_reflns_number_gt 4968
_reflns_number_total 5586
_reflns_threshold_expression F^2^>2.0\s(F^2^)
_cod_data_source_file om050723xsi20051217_125838.cif
_cod_data_source_block '_complex_10_____'
_cod_original_cell_volume 2445(1)
_cod_original_formula_sum 'C21 H33 F3 Ir N3 O3 S '
_cod_database_code 4074657

loop_
_symmetry_equiv_pos_site_id
_symmetry_equiv_pos_as_xyz
1 +X,+Y,+Z
2 -X,1/2+Y,1/2-Z
3 -X,-Y,-Z
4 +X,1/2-Y,1/2+Z

loop_
_atom_site_label
_atom_site_type_symbol
_atom_site_fract_x
_atom_site_fract_y
_atom_site_fract_z
_atom_site_U_iso_or_equiv
_atom_site_adp_type
_atom_site_occupancy
_atom_site_symmetry_multiplicity
_atom_site_calc_flag
_atom_site_refinement_flags
Ir(1) Ir 0.66311(2) 0.06642(2) 0.65622(1) 0.02050(9) Uani 1.00 1 d .
S(2) S 1.2329(1) 0.2727(1) 0.59455(8) 0.0341(3) Uani 1.00 1 d .
F(1) F 1.0289(4) 0.2142(4) 0.5359(3) 0.069(2) Uani 1.00 1 d .
F(2) F 1.0261(5) 0.3602(5) 0.6052(4) 0.094(2) Uani 1.00 1 d .
F(3) F 1.0919(5) 0.3729(5) 0.4972(3) 0.078(2) Uani 1.00 1 d .
O(1) O 1.2092(8) 0.1994(4) 0.6558(3) 0.074(2) Uani 1.00 1 d .
O(2) O 1.2871(4) 0.2173(4) 0.5337(3) 0.052(1) Uani 1.00 1 d .
O(3) O 1.2811(4) 0.3811(4) 0.6144(3) 0.047(1) Uani 1.00 1 d .
N(1) N 0.7298(4) 0.3031(4) 0.6768(3) 0.025(1) Uani 1.00 1 d .
N(2) N 0.7358(4) 0.2303(3) 0.7863(2) 0.022(1) Uani 1.00 1 d .
N(3) N 0.8349(4) -0.0143(4) 0.6586(3) 0.030(1) Uani 1.00 1 d .
C(1) C 0.7141(4) 0.2054(4) 0.7138(3) 0.023(1) Uani 1.00 1 d .
C(2) C 0.7562(4) 0.3922(4) 0.7249(3) 0.027(1) Uani 1.00 1 d .
C(3) C 0.7625(4) 0.3477(4) 0.7943(3) 0.024(1) Uani 1.00 1 d .
C(4) C 0.7798(6) 0.5088(4) 0.6980(3) 0.036(2) Uani 1.00 1 d .
C(5) C 0.7837(5) 0.4064(5) 0.8663(3) 0.029(1) Uani 1.00 1 d .
C(6) C 0.7268(5) 0.1452(4) 0.8455(3) 0.026(1) Uani 1.00 1 d .
C(7) C 0.6119(6) 0.1542(5) 0.8808(3) 0.037(2) Uani 1.00 1 d .
C(8) C 0.8306(6) 0.1454(5) 0.9013(3) 0.039(2) Uani 1.00 1 d .
C(9) C 0.5678(5) 0.3464(5) 0.5883(3) 0.036(2) Uani 1.00 1 d .
C(10) C 0.6930(5) 0.3038(4) 0.5983(3) 0.028(1) Uani 1.00 1 d .
C(11) C 0.6066(5) -0.1077(5) 0.6657(3) 0.033(1) Uani 1.00 1 d .
C(12) C 0.5622(5) -0.0494(4) 0.7253(3) 0.029(1) Uani 1.00 1 d .
C(13) C 0.4878(6) 0.0385(5) 0.6952(4) 0.037(1) Uani 1.00 1 d .
C(14) C 0.4851(5) 0.0305(5) 0.6170(3) 0.033(1) Uani 1.00 1 d .
C(15) C 0.5568(6) -0.0632(4) 0.5978(4) 0.032(2) Uani 1.00 1 d .
C(16) C 0.7114(7) -0.1865(5) 0.6721(4) 0.046(2) Uani 1.00 1 d .
C(17) C 0.8153(6) -0.1224(6) 0.7014(4) 0.042(2) Uani 1.00 1 d .
C(18) C 1.0882(6) 0.3078(5) 0.5555(5) 0.050(2) Uani 1.00 1 d .
C(19) C 0.7067(5) 0.1817(4) 0.5734(3) 0.030(1) Uani 1.00 1 d .
C(26) C 0.8741(6) -0.0417(6) 0.5823(4) 0.040(2) Uani 1.00 1 d .
C(35) C 0.9338(6) 0.0518(5) 0.6966(4) 0.043(2) Uani 1.00 1 d .
H(1) H 0.8885 0.0952 0.8848 0.047 Uiso 1.00 1 c R
H(2) H 0.8057 0.1212 0.9480 0.047 Uiso 1.00 1 c R
H(3) H 0.8615 0.2201 0.9044 0.047 Uiso 1.00 1 c R
H(4) H 0.6194 0.2048 0.9215 0.045 Uiso 1.00 1 c R
H(5) H 0.5891 0.0816 0.8975 0.045 Uiso 1.00 1 c R
H(6) H 0.5550 0.1826 0.8455 0.045 Uiso 1.00 1 c R
H(7) H 0.5164 0.2833 0.5892 0.044 Uiso 1.00 1 c R
H(8) H 0.5574 0.3845 0.5423 0.044 Uiso 1.00 1 c R
H(9) H 0.5523 0.3963 0.6278 0.044 Uiso 1.00 1 c R
H(10) H 0.7122 0.4337 0.8840 0.035 Uiso 1.00 1 c R
H(11) H 0.8350 0.4686 0.8602 0.035 Uiso 1.00 1 c R
H(12) H 0.8184 0.3545 0.9010 0.035 Uiso 1.00 1 c R
H(13) H 0.8605 0.5180 0.6894 0.044 Uiso 1.00 1 c R
H(14) H 0.7583 0.5625 0.7339 0.044 Uiso 1.00 1 c R
H(15) H 0.7347 0.5206 0.6532 0.044 Uiso 1.00 1 c R
H(16) H 0.8487 -0.1159 0.5691 0.049 Uiso 1.00 1 c R
H(17) H 0.9571 -0.0379 0.5821 0.049 Uiso 1.00 1 c R
H(18) H 0.8418 0.0111 0.5473 0.048 Uiso 1.00 1 c R
H(19) H 0.9690 0.0993 0.6618 0.052 Uiso 1.00 1 c R
H(20) H 0.9905 0.0004 0.7172 0.052 Uiso 1.00 1 c R
H(21) H 0.9045 0.0968 0.7350 0.052 Uiso 1.00 1 c R
H(22) H 0.8825 -0.1691 0.6983 0.050 Uiso 1.00 1 c R
H(23) H 0.8047 -0.1038 0.7516 0.050 Uiso 1.00 1 c R
H(24) H 0.6956 -0.2470 0.7046 0.054 Uiso 1.00 1 c R
H(25) H 0.7261 -0.2160 0.6247 0.054 Uiso 1.00 1 c R
H(26) H 0.5781 -0.0652 0.7762 0.035 Uiso 1.00 1 c R
H(27) H 0.5673 -0.0915 0.5496 0.038 Uiso 1.00 1 c R
H(28) H 0.4445 0.0908 0.7228 0.044 Uiso 1.00 1 c R
H(29) H 0.4390 0.0757 0.5833 0.040 Uiso 1.00 1 c R
H(30) H 0.7855 0.1692 0.5614 0.036 Uiso 1.00 1 c R
H(31) H 0.6564 0.1692 0.5308 0.036 Uiso 1.00 1 c R
H(32) H 0.7271 0.0733 0.8219 0.031 Uiso 1.00 1 c R
H(33) H 0.7434 0.3514 0.5721 0.034 Uiso 1.00 1 c R

loop_
_atom_site_aniso_label
_atom_site_aniso_U_11
_atom_site_aniso_U_22
_atom_site_aniso_U_33
_atom_site_aniso_U_12
_atom_site_aniso_U_13
_atom_site_aniso_U_23
Ir(1) 0.0239(2) 0.0227(2) 0.0148(2) -0.00049(6) 0.0003(1) -0.00066(6)
S(2) 0.0444(8) 0.0257(6) 0.0309(7) 0.0061(5) -0.0105(6) -0.0058(5)
F(1) 0.051(3) 0.075(3) 0.081(4) -0.023(2) 0.001(2) -0.031(3)
F(2) 0.060(3) 0.100(4) 0.121(5) 0.024(3) 0.003(3) -0.061(4)
F(3) 0.072(3) 0.080(3) 0.080(4) 0.006(3) -0.035(3) 0.026(3)
O(1) 0.147(6) 0.031(3) 0.042(3) 0.010(3) -0.010(3) 0.003(2)
O(2) 0.043(3) 0.058(3) 0.053(3) 0.004(2) -0.007(2) -0.022(2)
O(3) 0.049(3) 0.033(2) 0.057(3) -0.001(2) -0.022(2) -0.008(2)
N(1) 0.034(2) 0.021(2) 0.020(2) 0.002(2) 0.001(2) 0.003(2)
N(2) 0.034(2) 0.013(2) 0.017(2) -0.003(1) -0.003(2) 0.002(1)
N(3) 0.035(2) 0.024(2) 0.030(2) 0.006(2) -0.005(2) -0.004(2)
C(1) 0.021(2) 0.027(2) 0.020(2) -0.000(2) 0.003(2) 0.004(2)
C(2) 0.025(2) 0.023(2) 0.032(3) -0.000(2) 0.007(2) 0.001(2)
C(3) 0.027(2) 0.019(2) 0.027(3) 0.001(2) 0.002(2) 0.001(2)
C(4) 0.050(3) 0.023(2) 0.036(3) -0.006(2) 0.004(3) 0.005(2)
C(5) 0.035(3) 0.025(2) 0.027(3) -0.002(2) 0.004(2) -0.004(2)
C(6) 0.039(3) 0.023(2) 0.016(2) -0.002(2) -0.002(2) 0.001(2)
C(7) 0.054(4) 0.031(3) 0.026(3) -0.001(2) 0.008(3) -0.005(2)
C(8) 0.062(4) 0.029(3) 0.027(3) 0.005(2) -0.013(3) 0.003(2)
C(9) 0.044(3) 0.038(3) 0.026(3) 0.010(2) -0.000(2) 0.002(2)
C(10) 0.035(3) 0.033(3) 0.017(2) -0.004(2) 0.007(2) 0.002(2)
C(11) 0.042(3) 0.032(3) 0.025(3) -0.018(2) -0.001(2) -0.003(2)
C(12) 0.034(3) 0.035(3) 0.019(3) -0.010(2) 0.005(2) 0.005(2)
C(13) 0.039(3) 0.043(3) 0.027(3) -0.009(3) 0.001(2) -0.002(3)
C(14) 0.032(3) 0.043(3) 0.024(3) -0.005(2) -0.005(2) 0.000(2)
C(15) 0.030(3) 0.041(3) 0.023(3) -0.011(2) 0.001(2) -0.004(2)
C(16) 0.072(5) 0.024(3) 0.040(4) 0.010(3) -0.007(3) -0.005(3)
C(17) 0.050(4) 0.045(3) 0.030(3) 0.014(3) 0.002(3) 0.002(3)
C(18) 0.040(3) 0.037(3) 0.070(5) 0.003(3) -0.014(3) -0.005(3)
C(19) 0.039(3) 0.033(3) 0.019(2) -0.001(2) 0.004(2) -0.000(2)
C(26) 0.033(3) 0.056(3) 0.032(3) 0.005(3) -0.001(2) -0.016(3)
C(35) 0.028(3) 0.055(4) 0.046(4) 0.007(2) 0.001(3) -0.020(3)

loop_
_atom_type_symbol
_atom_type_description
_atom_type_scat_dispersion_real
_atom_type_scat_dispersion_imag
_atom_type_scat_source
C C 0.003 0.002
;
International Tables for Crystallography
(1992, Vol. C, Tables 4.2.6.8 and 6.1.1.4)
;
H H 0.000 0.000
;
International Tables for Crystallography
(1992, Vol. C, Table 6.1.1.4)
;
F F 0.017 0.010
;
International Tables for Crystallography
(1992, Vol. C, Tables 4.2.6.8 and 6.1.1.4)
;
N N 0.006 0.003
;
International Tables for Crystallography
(1992, Vol. C, Tables 4.2.6.8 and 6.1.1.4)
;
O O 0.011 0.006
;
International Tables for Crystallography
(1992, Vol. C, Tables 4.2.6.8 and 6.1.1.4)
;
S S 0.125 0.123
;
International Tables for Crystallography
(1992, Vol. C, Tables 4.2.6.8 and 6.1.1.4)
;
Ir Ir -1.444 7.990
;
International Tables for Crystallography
(1992, Vol. C, Tables 4.2.6.8 and 6.1.1.4)
;

loop_
_geom_angle_atom_site_label_1
_geom_angle_atom_site_label_2
_geom_angle_atom_site_label_3
_geom_angle
C(1) Ir(1) N(3) 96.2(2)
C(11) Ir(1) N(3) 81.7(2)
C(12) Ir(1) N(3) 102.3(2)
C(13) Ir(1) N(3) 140.2(2)
C(14) Ir(1) N(3) 138.8(2)
C(15) Ir(1) N(3) 100.5(2)
Ir(1) N(3) C(17) 102.8(3)
C(19) Ir(1) N(3) 92.9(2)
Ir(1) N(3) C(26) 112.6(3)
Ir(1) N(3) C(35) 115.9(3)
Ir(1) C(1) N(1) 118.7(4)
Ir(1) C(1) N(2) 135.4(3)
C(11) Ir(1) C(1) 144.3(2)
C(12) Ir(1) C(1) 110.7(2)
C(13) Ir(1) C(1) 101.6(2)
C(14) Ir(1) C(1) 124.9(2)
C(15) Ir(1) C(1) 163.1(2)
C(19) Ir(1) C(1) 76.7(2)
Ir(1) C(11) C(12) 73.5(3)
C(12) Ir(1) C(11) 37.2(2)
C(13) Ir(1) C(11) 63.1(2)
C(14) Ir(1) C(11) 63.9(2)
Ir(1) C(11) C(15) 72.0(3)
C(15) Ir(1) C(11) 38.3(2)
Ir(1) C(11) C(16) 110.5(4)
C(19) Ir(1) C(11) 138.9(2)
Ir(1) C(12) C(11) 69.3(3)
Ir(1) C(12) C(13) 69.8(3)
C(13) Ir(1) C(12) 38.0(2)
C(14) Ir(1) C(12) 63.7(2)
C(15) Ir(1) C(12) 63.3(2)
C(19) Ir(1) C(12) 161.9(2)
Ir(1) C(13) C(12) 72.3(4)
Ir(1) C(13) C(14) 70.2(3)
C(14) Ir(1) C(13) 38.1(2)
C(15) Ir(1) C(13) 63.6(2)
C(19) Ir(1) C(13) 125.6(2)
Ir(1) C(14) C(13) 71.7(3)
Ir(1) C(14) C(15) 71.9(3)
C(15) Ir(1) C(14) 38.3(2)
C(19) Ir(1) C(14) 98.3(2)
Ir(1) C(15) C(11) 69.7(3)
Ir(1) C(15) C(14) 69.7(3)
C(19) Ir(1) C(15) 104.6(2)
Ir(1) C(19) C(10) 111.6(4)
O(2) S(2) O(1) 114.8(3)
O(3) S(2) O(1) 115.3(3)
C(18) S(2) O(1) 103.5(4)
O(3) S(2) O(2) 114.9(3)
C(18) S(2) O(2) 102.9(3)
C(18) S(2) O(3) 103.0(3)
S(2) C(18) F(1) 110.8(4)
S(2) C(18) F(2) 110.5(6)
S(2) C(18) F(3) 112.5(5)
F(1) C(18) F(2) 106.5(6)
F(1) C(18) F(3) 107.9(7)
F(2) C(18) F(3) 108.3(6)
N(1) C(1) N(2) 105.9(4)
C(10) N(1) C(1) 116.7(4)
C(2) N(1) C(1) 111.4(4)
C(10) N(1) C(2) 130.4(4)
N(1) C(2) C(3) 106.6(4)
N(1) C(2) C(4) 122.1(5)
N(1) C(10) C(19) 104.8(4)
N(1) C(10) C(9) 109.9(4)
C(6) N(2) C(1) 122.7(4)
C(3) N(2) C(1) 109.7(4)
C(6) N(2) C(3) 127.5(4)
N(2) C(3) C(2) 106.3(4)
N(2) C(3) C(5) 124.6(4)
N(2) C(6) C(7) 111.0(4)
N(2) C(6) C(8) 113.7(4)
N(3) C(17) C(16) 112.5(5)
C(26) N(3) C(17) 110.3(4)
C(35) N(3) C(17) 109.1(5)
C(35) N(3) C(26) 106.1(5)
C(4) C(2) C(3) 131.1(5)
C(2) C(3) C(5) 129.0(4)
C(8) C(6) C(7) 112.9(5)
C(9) C(10) C(19) 112.9(5)
C(11) C(12) C(13) 107.1(5)
C(15) C(11) C(12) 109.9(5)
C(16) C(11) C(12) 124.1(5)
C(11) C(15) C(14) 106.5(5)
C(16) C(11) C(15) 124.7(5)
C(11) C(16) C(17) 109.2(5)
C(12) C(13) C(14) 108.4(5)
C(13) C(14) C(15) 108.1(5)
Ir(1) C(12) H(26) 126.2022
Ir(1) C(13) H(28) 125.7648
Ir(1) C(14) H(29) 125.6968
Ir(1) C(15) H(27) 126.6341
Ir(1) C(19) H(30) 108.8925
Ir(1) C(19) H(31) 108.8255
N(1) C(10) H(33) 109.7830
N(2) C(6) H(32) 106.1536
N(3) C(17) H(23) 109.0069
N(3) C(17) H(22) 108.4995
N(3) C(26) H(16) 109.0165
N(3) C(26) H(18) 110.3235
N(3) C(26) H(17) 109.6431
N(3) C(35) H(19) 109.5574
N(3) C(35) H(21) 109.7644
N(3) C(35) H(20) 109.2891
C(2) C(4) H(13) 110.6954
C(2) C(4) H(14) 109.4938
C(2) C(4) H(15) 108.3956
C(3) C(5) H(10) 110.4050
C(3) C(5) H(11) 109.4563
C(3) C(5) H(12) 108.9016
H(14) C(4) H(13) 108.8891
H(15) C(4) H(13) 109.4580
H(15) C(4) H(14) 109.8999
H(11) C(5) H(10) 108.9831
H(12) C(5) H(10) 109.4675
H(12) C(5) H(11) 109.6144
H(32) C(6) C(7) 106.2151
C(6) C(7) H(4) 109.2818
C(6) C(7) H(5) 109.5241
C(6) C(7) H(6) 108.9265
H(32) C(6) C(8) 106.3075
C(6) C(8) H(1) 108.7773
C(6) C(8) H(2) 109.5000
C(6) C(8) H(3) 108.4512
H(5) C(7) H(4) 109.5466
H(6) C(7) H(4) 109.4740
H(6) C(7) H(5) 110.0703
H(2) C(8) H(1) 109.7998
H(3) C(8) H(1) 109.4683
H(3) C(8) H(2) 110.8048
H(7) C(9) C(10) 108.6388
C(9) C(10) H(33) 109.6590
H(8) C(9) C(10) 109.6729
H(9) C(9) C(10) 109.0797
H(8) C(9) H(7) 109.6221
H(9) C(9) H(7) 109.4883
H(9) C(9) H(8) 110.3112
C(10) C(19) H(30) 109.2315
C(10) C(19) H(31) 108.7933
H(33) C(10) C(19) 109.7191
C(11) C(12) H(26) 126.5006
C(11) C(15) H(27) 126.8724
C(11) C(16) H(25) 109.4540
C(11) C(16) H(24) 109.5201
H(26) C(12) C(13) 126.4235
C(12) C(13) H(28) 125.8103
H(28) C(13) C(14) 125.7475
C(13) C(14) H(29) 125.9681
C(14) C(15) H(27) 126.6406
H(29) C(14) C(15) 125.7902
C(16) C(17) H(23) 108.7821
H(25) C(16) C(17) 109.5620
C(16) C(17) H(22) 108.5637
H(24) C(16) C(17) 109.5890
H(25) C(16) H(24) 109.4585
H(23) C(17) H(22) 109.4557
H(31) C(19) H(30) 109.4570
H(18) C(26) H(16) 109.4768
H(17) C(26) H(16) 109.5638
H(18) C(26) H(17) 108.8039
H(21) C(35) H(19) 109.4631
H(20) C(35) H(19) 109.5035
H(21) C(35) H(20) 109.2491

loop_
_geom_bond_atom_site_label_1
_geom_bond_atom_site_label_2
_geom_bond_distance
Ir(1) N(3) 2.183(4)
Ir(1) C(1) 2.016(5)
Ir(1) C(11) 2.164(6)
Ir(1) C(12) 2.218(6)
Ir(1) C(13) 2.185(6)
Ir(1) C(14) 2.164(6)
Ir(1) C(15) 2.193(6)
Ir(1) C(19) 2.106(5)
S(2) O(1) 1.444(6)
S(2) O(2) 1.449(5)
S(2) O(3) 1.432(5)
S(2) C(18) 1.815(7)
F(1) C(18) 1.336(8)
F(2) C(18) 1.33(1)
F(3) C(18) 1.31(1)
N(1) C(1) 1.350(6)
N(1) C(2) 1.390(7)
N(1) C(10) 1.464(7)
N(2) C(1) 1.356(6)
N(2) C(3) 1.424(6)
N(2) C(6) 1.478(6)
N(3) C(17) 1.515(8)
N(3) C(26) 1.512(8)
N(3) C(35) 1.512(8)
C(2) C(3) 1.363(7)
C(2) C(4) 1.489(7)
C(3) C(5) 1.487(8)
C(6) C(7) 1.495(8)
C(6) C(8) 1.521(8)
C(9) C(10) 1.520(8)
C(10) C(19) 1.521(7)
C(11) C(12) 1.398(8)
C(11) C(15) 1.430(8)
C(11) C(16) 1.52(1)
C(12) C(13) 1.433(8)
C(13) C(14) 1.420(9)
C(14) C(15) 1.430(8)
C(16) C(17) 1.48(1)
C(4) H(13) 0.9501
C(4) H(14) 0.9500
C(4) H(15) 0.9501
C(5) H(10) 0.9501
C(5) H(11) 0.9500
C(5) H(12) 0.9500
C(6) H(32) 0.9500
C(7) H(4) 0.9501
C(7) H(5) 0.9500
C(7) H(6) 0.9501
C(8) H(1) 0.9500
C(8) H(2) 0.9499
C(8) H(3) 0.9500
C(9) H(7) 0.9500
C(9) H(8) 0.9500
C(9) H(9) 0.9499
C(10) H(33) 0.9500
C(12) H(26) 0.9501
C(13) H(28) 0.9500
C(14) H(29) 0.9500
C(15) H(27) 0.9500
C(16) H(24) 0.9501
C(16) H(25) 0.9500
C(17) H(22) 0.9500
C(17) H(23) 0.9500
C(19) H(30) 0.9500
C(19) H(31) 0.9500
C(26) H(16) 0.9500
C(26) H(17) 0.9500
C(26) H(18) 0.9500
C(35) H(19) 0.9500
C(35) H(20) 0.9500
C(35) H(21) 0.9500
H(20) C(35) 0.9500

loop_
_geom_contact_atom_site_label_1
_geom_contact_atom_site_label_2
_geom_contact_distance
_geom_contact_site_symmetry_2
Ir(1) N(1) 2.915(4) .
Ir(1) N(2) 3.130(4) .
Ir(1) C(6) 3.594(5) .
Ir(1) C(10) 3.018(5) .
Ir(1) C(16) 3.047(6) .
Ir(1) C(17) 2.919(7) .
Ir(1) C(26) 3.096(7) .
Ir(1) C(35) 3.151(7) .
S(2) F(1) 2.609(5) .
S(2) F(2) 2.597(6) .
S(2) F(3) 2.613(5) .
F(1) F(2) 2.134(8) .
F(1) F(3) 2.138(7) .
F(1) O(1) 2.926(9) .
F(1) O(2) 2.956(6) .
F(2) F(3) 2.137(8) .
F(2) O(1) 2.939(9) .
F(2) O(3) 2.924(7) .
F(3) O(2) 2.941(7) .
F(3) O(3) 2.956(7) .
F(3) C(8) 3.388(8) 55404
O(1) O(2) 2.437(8) .
O(1) O(3) 2.429(7) .
O(1) C(18) 2.57(1) .
O(2) O(3) 2.428(7) .
O(2) C(14) 3.454(7) 65501
O(2) C(18) 2.563(8) .
O(3) C(9) 3.363(8) 65501
O(3) C(18) 2.553(8) .
N(1) N(2) 2.160(6) .
N(1) C(3) 2.207(7) .
N(1) C(4) 2.520(7) .
N(1) C(6) 3.582(7) .
N(1) C(9) 2.444(7) .
N(1) C(19) 2.365(7) .
N(2) C(2) 2.230(6) .
N(2) C(5) 2.578(7) .
N(2) C(7) 2.449(7) .
N(2) C(8) 2.510(7) .
N(2) C(10) 3.527(6) .
N(2) C(35) 3.548(8) .
N(3) C(1) 3.128(6) .
N(3) C(11) 2.844(7) .
N(3) C(12) 3.428(8) .
N(3) C(15) 3.364(8) .
N(3) C(16) 2.495(8) .
N(3) C(19) 3.109(7) .
C(1) C(2) 2.264(7) .
C(1) C(3) 2.274(7) .
C(1) C(6) 2.487(7) .
C(1) C(7) 3.354(8) .
C(1) C(9) 3.219(7) .
C(1) C(10) 2.396(7) .
C(1) C(12) 3.486(7) .
C(1) C(13) 3.257(8) .
C(1) C(19) 2.560(7) .
C(1) C(35) 3.129(8) .
C(2) C(5) 2.572(8) .
C(2) C(9) 3.244(8) .
C(2) C(10) 2.591(7) .
C(3) C(4) 2.597(7) .
C(3) C(6) 2.603(7) .
C(3) C(7) 3.304(8) .
C(3) C(8) 3.149(7) .
C(4) C(5) 3.281(8) .
C(4) C(10) 3.151(7) .
C(5) C(6) 3.170(7) .
C(5) C(7) 3.585(8) .
C(5) C(8) 3.186(8) .
C(5) C(14) 3.434(8) 65602
C(7) C(8) 2.513(9) .
C(8) F(3) 3.388(8) 55504
C(9) O(3) 3.363(8) 45501
C(9) C(19) 2.533(8) .
C(11) C(13) 2.277(9) .
C(11) C(14) 2.291(8) .
C(11) C(17) 2.447(9) .
C(11) C(26) 3.568(9) .
C(12) C(14) 2.313(8) .
C(12) C(15) 2.315(9) .
C(12) C(16) 2.57(1) .
C(12) C(17) 3.073(9) .
C(13) C(15) 2.307(9) .
C(14) O(2) 3.454(7) 45501
C(14) C(5) 3.434(8) 64602
C(14) C(19) 3.231(8) .
C(15) C(16) 2.61(1) .
C(15) C(17) 3.492(9) .
C(15) C(19) 3.403(8) .
C(16) C(26) 3.06(1) .
C(17) C(26) 2.485(9) .
C(17) C(35) 2.467(9) .
C(19) C(26) 3.259(8) .
C(26) C(35) 2.42(1) .
Ir(1) H(7) 3.2623 .
Ir(1) H(16) 3.4605 .
Ir(1) H(18) 2.9859 .
Ir(1) H(19) 3.5180 .
Ir(1) H(21) 3.0650 .
Ir(1) H(23) 3.0610 .
Ir(1) H(25) 3.4650 .
Ir(1) H(26) 2.8830 .
Ir(1) H(27) 2.8636 .
Ir(1) H(28) 2.8465 .
Ir(1) H(29) 2.8261 .
Ir(1) H(30) 2.5756 .
Ir(1) H(31) 2.5748 .
Ir(1) H(32) 3.0567 .
S(2) H(7) 3.2522 65501
S(2) H(29) 3.3257 65501
F(1) H(2) 3.5245 55404
F(1) H(3) 3.0805 55404
F(1) H(12) 3.4414 55404
F(1) H(17) 3.2101 .
F(1) H(18) 3.2268 .
F(1) H(19) 2.7710 .
F(1) H(30) 2.8946 .
F(2) H(13) 3.1124 .
F(2) H(19) 3.3212 .
F(2) H(33) 3.2613 .
F(3) H(1) 3.0386 55404
F(3) H(2) 3.3505 55404
F(3) H(3) 3.2456 55404
O(1) H(19) 2.9984 .
O(1) H(28) 3.1676 65501
O(1) H(29) 3.3349 65501
O(2) H(7) 2.8699 65501
O(2) H(29) 2.5430 65501
O(3) H(7) 2.9855 65501
O(3) H(8) 3.4820 65501
O(3) H(9) 3.1052 65501
N(1) H(7) 2.8549 .
N(1) H(8) 3.2056 .
N(1) H(9) 2.4386 .
N(1) H(13) 2.9480 .
N(1) H(14) 3.2433 .
N(1) H(15) 2.6045 .
N(1) H(21) 3.2889 .
N(1) H(30) 2.7244 .
N(1) H(31) 3.1602 .
N(1) H(33) 1.9970 .
N(2) H(1) 2.9100 .
N(2) H(2) 3.2644 .
N(2) H(3) 2.5210 .
N(2) H(4) 2.8643 .
N(2) H(5) 3.2106 .
N(2) H(6) 2.4442 .
N(2) H(10) 3.0036 .
N(2) H(11) 3.2931 .
N(2) H(12) 2.6768 .
N(2) H(21) 2.6931 .
N(2) H(32) 1.9664 .
N(3) H(16) 2.0310 .
N(3) H(17) 2.0383 .
N(3) H(18) 2.0462 .
N(3) H(19) 2.0368 .
N(3) H(20) 2.0337 .
N(3) H(21) 2.0392 .
N(3) H(22) 2.0280 .
N(3) H(23) 2.0339 .
N(3) H(24) 3.3046 .
N(3) H(25) 2.7425 .
N(3) H(30) 2.8316 .
N(3) H(32) 3.4239 .
C(1) H(6) 3.0854 .
C(1) H(7) 3.2480 .
C(1) H(9) 3.2627 .
C(1) H(19) 3.3537 .
C(1) H(21) 2.5401 .
C(1) H(28) 3.3796 .
C(1) H(30) 2.9534 .
C(1) H(31) 3.3776 .
C(1) H(32) 2.5024 .
C(1) H(33) 3.1267 .
C(2) H(9) 2.8514 .
C(2) H(10) 2.9928 .
C(2) H(11) 2.7241 .
C(2) H(12) 3.2657 .
C(2) H(13) 2.0299 .
C(2) H(14) 2.0161 .
C(2) H(15) 2.0034 .
C(2) H(28) 3.4474 65602
C(2) H(33) 2.8087 .
C(3) H(3) 2.7029 .
C(3) H(4) 3.3499 .
C(3) H(6) 3.2428 .
C(3) H(10) 2.0244 .
C(3) H(11) 2.0135 .
C(3) H(12) 2.0070 .
C(3) H(13) 3.0230 .
C(3) H(14) 2.7617 .
C(3) H(15) 3.2763 .
C(3) H(21) 3.5696 .
C(3) H(32) 3.3046 .
C(4) H(9) 3.1347 .
C(4) H(11) 3.0147 .
C(4) H(24) 3.0434 56501
C(4) H(25) 3.5508 56501
C(4) H(28) 3.1558 65602
C(4) H(33) 2.9562 .
C(5) H(3) 2.4590 .
C(5) H(4) 3.2235 .
C(5) H(14) 3.0280 .
C(5) H(18) 3.4554 55504
C(5) H(29) 3.3998 65602
C(5) H(31) 3.5011 55504
C(6) H(1) 2.0359 .
C(6) H(2) 2.0443 .
C(6) H(3) 2.0321 .
C(6) H(4) 2.0187 .
C(6) H(5) 2.0214 .
C(6) H(6) 2.0145 .
C(6) H(10) 3.4819 .
C(6) H(12) 2.8471 .
C(6) H(21) 2.9806 .
C(6) H(23) 3.5335 .
C(6) H(26) 3.2289 .
C(7) H(1) 3.2379 .
C(7) H(2) 2.5063 .
C(7) H(3) 2.9700 .
C(7) H(8) 3.0599 55504
C(7) H(9) 3.5765 64602
C(7) H(10) 3.4926 .
C(7) H(12) 3.3493 .
C(7) H(26) 3.2211 .
C(7) H(28) 3.4456 .
C(7) H(31) 3.4451 55504
C(7) H(32) 1.9824 .
C(8) H(4) 2.5593 .
C(8) H(5) 2.8610 .
C(8) H(6) 3.2913 .
C(8) H(12) 2.4719 .
C(8) H(21) 3.2249 .
C(8) H(32) 2.0066 .
C(8) H(33) 3.3003 55504
C(9) H(4) 3.1696 55404
C(9) H(5) 3.3235 65602
C(9) H(5) 3.5835 55404
C(9) H(15) 3.0046 .
C(9) H(26) 3.2126 65602
C(9) H(29) 3.5181 .
C(9) H(30) 3.3077 .
C(9) H(31) 2.5683 .
C(9) H(33) 2.0455 .
C(10) H(2) 3.1988 55404
C(10) H(4) 3.2751 55404
C(10) H(7) 2.0336 .
C(10) H(8) 2.0457 .
C(10) H(9) 2.0387 .
C(10) H(13) 3.5316 .
C(10) H(15) 2.7781 .
C(10) H(30) 2.0411 .
C(10) H(31) 2.0360 .
C(11) H(6) 3.0910 64602
C(11) H(16) 3.3527 .
C(11) H(22) 3.2624 .
C(11) H(23) 2.6839 .
C(11) H(24) 2.0409 .
C(11) H(25) 2.0401 .
C(11) H(26) 2.1068 .
C(11) H(27) 2.1394 .
C(11) H(28) 3.1931 .
C(11) H(29) 3.2100 .
C(12) H(5) 3.4826 .
C(12) H(6) 3.5026 .
C(12) H(9) 3.0944 64602
C(12) H(23) 2.8640 .
C(12) H(24) 2.8231 .
C(12) H(25) 3.3262 .
C(12) H(27) 3.2287 .
C(12) H(28) 2.1326 .
C(12) H(29) 3.2292 .
C(12) H(32) 2.8965 .
C(13) H(6) 3.2703 .
C(13) H(7) 3.4949 .
C(13) H(10) 2.9140 64602
C(13) H(14) 3.1669 64602
C(13) H(26) 2.1382 .
C(13) H(27) 3.2245 .
C(13) H(29) 2.1219 .
C(13) H(32) 3.5078 .
C(14) H(7) 3.0504 .
C(14) H(10) 2.5296 64602
C(14) H(26) 3.2301 .
C(14) H(27) 2.1378 .
C(14) H(27) 3.1330 65603
C(14) H(28) 2.1199 .
C(14) H(31) 3.0448 .
C(15) H(4) 3.4081 64602
C(15) H(6) 3.4397 64602
C(15) H(10) 3.1117 64602
C(15) H(16) 3.4622 .
C(15) H(18) 3.5422 .
C(15) H(24) 3.2657 .
C(15) H(25) 2.6739 .
C(15) H(26) 3.2314 .
C(15) H(27) 3.4804 65603
C(15) H(28) 3.2226 .
C(15) H(29) 2.1302 .
C(15) H(29) 3.2908 65603
C(15) H(31) 3.2316 .
C(15) H(31) 3.5184 65603
C(16) H(6) 3.4176 64602
C(16) H(14) 3.2042 54501
C(16) H(15) 3.4866 54501
C(16) H(16) 2.6357 .
C(16) H(22) 2.0015 .
C(16) H(23) 2.0040 .
C(16) H(26) 2.8692 .
C(16) H(27) 2.9210 .
C(17) H(16) 2.4494 .
C(17) H(17) 2.9428 .
C(17) H(18) 3.2352 .
C(17) H(19) 3.2538 .
C(17) H(20) 2.4789 .
C(17) H(21) 2.8361 .
C(17) H(24) 2.0134 .
C(17) H(25) 2.0130 .
C(17) H(26) 3.1676 .
C(17) H(32) 3.3691 .
C(18) H(19) 3.4490 .
C(19) H(2) 3.4817 55404
C(19) H(4) 3.1773 55404
C(19) H(7) 2.5147 .
C(19) H(8) 2.9772 .
C(19) H(9) 3.2686 .
C(19) H(12) 3.4626 55404
C(19) H(18) 2.5969 .
C(19) H(19) 3.4698 .
C(19) H(29) 3.3216 .
C(19) H(33) 2.0468 .
C(26) H(19) 2.4229 .
C(26) H(20) 2.7706 .
C(26) H(21) 3.2191 .
C(26) H(22) 2.5844 .
C(26) H(23) 3.2931 .
C(26) H(25) 2.7980 .
C(26) H(27) 3.5786 .
C(26) H(30) 2.7066 .
C(35) H(1) 3.5132 .
C(35) H(16) 3.1600 .
C(35) H(17) 2.3587 .
C(35) H(18) 2.8949 .
C(35) H(22) 2.6731 .
C(35) H(23) 2.5881 .
C(35) H(30) 3.2237 .
C(35) H(32) 3.3704 .
H(1) F(3) 3.0386 55504
H(2) F(1) 3.5245 55504
H(2) F(3) 3.3505 55504
H(2) C(10) 3.1988 55504
H(2) C(19) 3.4817 55504
H(3) F(1) 3.0805 55504
H(3) F(3) 3.2456 55504
H(4) C(9) 3.1696 55504
H(4) C(10) 3.2751 55504
H(4) C(15) 3.4081 65602
H(4) C(19) 3.1773 55504
H(5) C(9) 3.3235 64602
H(5) C(9) 3.5835 55504
H(6) C(11) 3.0910 65602
H(6) C(15) 3.4397 65602
H(6) C(16) 3.4176 65602
H(7) S(2) 3.2522 45501
H(7) O(2) 2.8699 45501
H(7) O(3) 2.9855 45501
H(8) O(3) 3.4820 45501
H(8) C(7) 3.0599 55404
H(9) O(3) 3.1052 45501
H(9) C(7) 3.5765 65602
H(9) C(12) 3.0944 65602
H(10) C(13) 2.9140 65602
H(10) C(14) 2.5296 65602
H(10) C(15) 3.1117 65602
H(12) F(1) 3.4414 55504
H(12) C(19) 3.4626 55504
H(14) C(13) 3.1669 65602
H(14) C(16) 3.2042 56501
H(15) C(16) 3.4866 56501
H(18) C(5) 3.4554 55404
H(20) N(3) 2.0337 .
H(20) C(17) 2.4789 .
H(20) C(26) 2.7706 .
H(24) C(4) 3.0434 54501
H(25) C(4) 3.5508 54501
H(26) C(9) 3.2126 64602
H(27) C(14) 3.1330 65603
H(27) C(15) 3.4804 65603
H(28) O(1) 3.1676 45501
H(28) C(2) 3.4474 64602
H(28) C(4) 3.1558 64602
H(29) S(2) 3.3257 45501
H(29) O(1) 3.3349 45501
H(29) O(2) 2.5430 45501
H(29) C(5) 3.3998 64602
H(29) C(15) 3.2908 65603
H(31) C(5) 3.5011 55404
H(31) C(7) 3.4451 55404
H(31) C(15) 3.5184 65603
H(33) C(8) 3.3003 55404

loop_
_geom_torsion_atom_site_label_1
_geom_torsion_atom_site_label_2
_geom_torsion_atom_site_label_3
_geom_torsion_atom_site_label_4
_geom_torsion
C(1) Ir(1) N(3) C(17) 117.2(3)
C(1) Ir(1) N(3) C(26) -124.2(3)
C(1) Ir(1) N(3) C(35) -1.8(4)
C(11) Ir(1) N(3) C(17) -26.8(3)
C(11) Ir(1) N(3) C(26) 91.8(4)
C(11) Ir(1) N(3) C(35) -145.8(4)
C(12) Ir(1) N(3) C(17) 4.3(3)
C(12) Ir(1) N(3) C(26) 123.0(3)
C(12) Ir(1) N(3) C(35) -114.6(4)
C(13) Ir(1) N(3) C(17) 0.6(4)
C(13) Ir(1) N(3) C(26) 119.3(3)
C(13) Ir(1) N(3) C(35) -118.3(4)
C(14) Ir(1) N(3) C(17) -59.7(4)
C(14) Ir(1) N(3) C(26) 59.0(4)
C(14) Ir(1) N(3) C(35) -178.6(3)
C(15) Ir(1) N(3) C(17) -60.4(3)
C(15) Ir(1) N(3) C(26) 58.3(4)
C(15) Ir(1) N(3) C(35) -179.3(4)
C(19) Ir(1) N(3) C(17) -165.9(3)
C(19) Ir(1) N(3) C(26) -47.2(4)
C(19) Ir(1) N(3) C(35) 75.2(4)
N(3) Ir(1) C(1) N(1) 102.4(4)
N(3) Ir(1) C(1) N(2) -79.8(5)
C(11) Ir(1) C(1) N(1) -173.1(3)
C(11) Ir(1) C(1) N(2) 4.6(7)
C(12) Ir(1) C(1) N(1) -151.9(3)
C(12) Ir(1) C(1) N(2) 25.9(5)
C(13) Ir(1) C(1) N(1) -113.4(4)
C(13) Ir(1) C(1) N(2) 64.4(5)
C(14) Ir(1) C(1) N(1) -80.1(4)
C(14) Ir(1) C(1) N(2) 97.6(5)
C(15) Ir(1) C(1) N(1) -85.8(6)
C(15) Ir(1) C(1) N(2) 91.9(6)
C(19) Ir(1) C(1) N(1) 10.9(4)
C(19) Ir(1) C(1) N(2) -171.4(5)
N(3) Ir(1) C(11) C(12) 123.3(3)
N(3) Ir(1) C(11) C(15) -118.7(4)
N(3) Ir(1) C(11) C(16) 2.4(4)
C(1) Ir(1) C(11) C(12) 34.1(5)
C(1) Ir(1) C(11) C(15) 152.1(3)
C(1) Ir(1) C(11) C(16) -86.7(5)
C(12) Ir(1) C(11) C(15) 118.0(4)
C(12) Ir(1) C(11) C(16) -120.8(5)
C(13) Ir(1) C(11) C(12) -37.4(3)
C(13) Ir(1) C(11) C(15) 80.6(3)
C(13) Ir(1) C(11) C(16) -158.2(5)
C(14) Ir(1) C(11) C(12) -80.2(3)
C(14) Ir(1) C(11) C(15) 37.8(3)
C(14) Ir(1) C(11) C(16) 159.0(5)
C(15) Ir(1) C(11) C(12) -118.0(4)
C(15) Ir(1) C(11) C(16) 121.2(5)
C(19) Ir(1) C(11) C(12) -151.8(3)
C(19) Ir(1) C(11) C(15) -33.8(5)
C(19) Ir(1) C(11) C(16) 87.4(4)
N(3) Ir(1) C(12) C(11) -57.9(3)
N(3) Ir(1) C(12) C(13) -176.2(3)
C(1) Ir(1) C(12) C(11) -159.5(3)
C(1) Ir(1) C(12) C(13) 82.2(3)
C(11) Ir(1) C(12) C(13) -118.3(4)
C(13) Ir(1) C(12) C(11) 118.3(4)
C(14) Ir(1) C(12) C(11) 80.8(3)
C(14) Ir(1) C(12) C(13) -37.5(3)
C(15) Ir(1) C(12) C(11) 37.8(3)
C(15) Ir(1) C(12) C(13) -80.5(3)
C(19) Ir(1) C(12) C(11) 88.8(5)
C(19) Ir(1) C(12) C(13) -29.5(7)
N(3) Ir(1) C(13) C(12) 5.9(5)
N(3) Ir(1) C(13) C(14) -112.0(4)
C(1) Ir(1) C(13) C(12) -108.9(3)
C(1) Ir(1) C(13) C(14) 133.2(3)
C(11) Ir(1) C(13) C(12) 36.6(3)
C(11) Ir(1) C(13) C(14) -81.2(3)
C(12) Ir(1) C(13) C(14) -117.8(4)
C(14) Ir(1) C(13) C(12) 117.8(4)
C(15) Ir(1) C(13) C(12) 79.7(3)
C(15) Ir(1) C(13) C(14) -38.2(3)
C(19) Ir(1) C(13) C(12) 169.2(3)
C(19) Ir(1) C(13) C(14) 51.3(4)
N(3) Ir(1) C(14) C(13) 115.7(3)
N(3) Ir(1) C(14) C(15) -1.2(5)
C(1) Ir(1) C(14) C(13) -60.5(4)
C(1) Ir(1) C(14) C(15) -177.3(3)
C(11) Ir(1) C(14) C(13) 79.0(3)
C(11) Ir(1) C(14) C(15) -37.8(3)
C(12) Ir(1) C(14) C(13) 37.4(3)
C(12) Ir(1) C(14) C(15) -79.5(3)
C(13) Ir(1) C(14) C(15) -116.8(4)
C(15) Ir(1) C(14) C(13) 116.8(4)
C(19) Ir(1) C(14) C(13) -140.1(3)
C(19) Ir(1) C(14) C(15) 103.1(3)
N(3) Ir(1) C(15) C(11) 61.9(3)
N(3) Ir(1) C(15) C(14) 179.2(3)
C(1) Ir(1) C(15) C(11) -109.7(5)
C(1) Ir(1) C(15) C(14) 7.6(8)
C(11) Ir(1) C(15) C(14) 117.3(5)
C(12) Ir(1) C(15) C(11) -36.7(3)
C(12) Ir(1) C(15) C(14) 80.6(3)
C(13) Ir(1) C(15) C(11) -79.3(3)
C(13) Ir(1) C(15) C(14) 37.9(3)
C(14) Ir(1) C(15) C(11) -117.3(5)
C(19) Ir(1) C(15) C(11) 157.8(3)
C(19) Ir(1) C(15) C(14) -84.9(3)
N(3) Ir(1) C(19) C(10) -122.2(4)
C(1) Ir(1) C(19) C(10) -26.5(3)
C(11) Ir(1) C(19) C(10) 157.0(3)
C(12) Ir(1) C(19) C(10) 90.3(6)
C(13) Ir(1) C(19) C(10) 68.4(4)
C(14) Ir(1) C(19) C(10) 97.5(4)
C(15) Ir(1) C(19) C(10) 136.2(3)
O(1) S(2) C(18) F(1) -57.6(6)
O(1) S(2) C(18) F(2) 60.2(5)
O(1) S(2) C(18) F(3) -178.5(5)
O(2) S(2) C(18) F(1) 62.2(6)
O(2) S(2) C(18) F(2) -180.0(3)
O(2) S(2) C(18) F(3) -58.7(5)
O(3) S(2) C(18) F(1) -178.1(5)
O(3) S(2) C(18) F(2) -60.2(5)
O(3) S(2) C(18) F(3) 61.0(5)
C(2) N(1) C(1) Ir(1) 175.5(3)
C(2) N(1) C(1) N(2) -2.8(6)
C(10) N(1) C(1) Ir(1) 8.1(6)
C(10) N(1) C(1) N(2) -170.2(4)
C(1) N(1) C(2) C(3) 2.9(6)
C(1) N(1) C(2) C(4) 178.8(5)
C(10) N(1) C(2) C(3) 168.0(5)
C(10) N(1) C(2) C(4) -16.0(9)
C(1) N(1) C(10) C(9) 92.7(5)
C(1) N(1) C(10) C(19) -28.8(6)
C(2) N(1) C(10) C(9) -71.8(7)
C(2) N(1) C(10) C(19) 166.6(5)
C(3) N(2) C(1) Ir(1) -176.2(4)
C(3) N(2) C(1) N(1) 1.8(5)
C(6) N(2) C(1) Ir(1) 1.5(7)
C(6) N(2) C(1) N(1) 179.4(4)
C(1) N(2) C(3) C(2) -0.1(4)
C(1) N(2) C(3) C(5) 176.0(5)
C(6) N(2) C(3) C(2) -177.6(4)
C(6) N(2) C(3) C(5) -1.5(8)
C(1) N(2) C(6) C(7) -98.3(5)
C(1) N(2) C(6) C(8) 133.1(5)
C(3) N(2) C(6) C(7) 78.9(6)
C(3) N(2) C(6) C(8) -49.6(7)
Ir(1) N(3) C(17) C(16) 50.5(6)
C(26) N(3) C(17) C(16) -69.7(6)
C(35) N(3) C(17) C(16) 174.0(5)
N(1) C(2) C(3) N(2) -1.6(5)
N(1) C(2) C(3) C(5) -177.5(5)
C(4) C(2) C(3) N(2) -177.1(5)
C(4) C(2) C(3) C(5) 7.0(9)
N(1) C(10) C(19) Ir(1) 36.3(5)
C(9) C(10) C(19) Ir(1) -83.3(5)
Ir(1) C(11) C(12) C(13) 59.8(4)
C(15) C(11) C(12) Ir(1) -63.2(4)
C(15) C(11) C(12) C(13) -3.4(7)
C(16) C(11) C(12) Ir(1) 104.0(5)
C(16) C(11) C(12) C(13) 163.8(5)
Ir(1) C(11) C(15) C(14) -60.4(4)
C(12) C(11) C(15) Ir(1) 64.2(4)
C(12) C(11) C(15) C(14) 3.8(7)
C(16) C(11) C(15) Ir(1) -102.9(5)
C(16) C(11) C(15) C(14) -163.3(5)
Ir(1) C(11) C(16) C(17) 24.0(7)
C(12) C(11) C(16) C(17) -59.6(8)
C(15) C(11) C(16) C(17) 105.7(7)
Ir(1) C(12) C(13) C(14) 61.2(5)
C(11) C(12) C(13) Ir(1) -59.5(4)
C(11) C(12) C(13) C(14) 1.7(7)
Ir(1) C(13) C(14) C(15) 63.2(4)
C(12) C(13) C(14) Ir(1) -62.5(4)
C(12) C(13) C(14) C(15) 0.6(7)
Ir(1) C(14) C(15) C(11) 60.4(4)
C(13) C(14) C(15) Ir(1) -63.1(4)
C(13) C(14) C(15) C(11) -2.7(7)
C(11) C(16) C(17) N(3) -51.4(8)
